data_7105724
loop_
_publ_author_name
'Patrick Gross'
'Filipp Furche'
'Martin Nieger'
'Stefan Brase'

_publ_section_title
;
 Asymmetric Total Synthesis of (+)-Fumimycin via 1,2-Addition to Ketimines
;
_journal_name_full Chem.Commun.
_journal_page_first 9215
_journal_paper_doi 10.1039/c0cc03399e
_journal_volume 46
_journal_year 2010
_chemical_formula_moiety 'C23 H20 N O6 P'
_chemical_formula_sum 'C23 H20 N O6 P'
_chemical_formula_weight 437.37
_chemical_name_common
;
(Z)-ethyl-2-(diphenylphosphorylimino)-2-(6-
hydroxybenzo(d)(1,3)dioxol-5-yl)acetate
;
_chemical_name_systematic
;
(Z)-ethyl-2-(diphenylphosphorylimino)-2-(6-hydroxybenzo[d][1,3]dioxol-
5-yl)acetate
;
_space_group_IT_number 2
_symmetry_cell_setting triclinic
_symmetry_space_group_name_Hall '-P 1'
_symmetry_space_group_name_H-M 'P -1'
_atom_sites_solution_hydrogens geom
_atom_sites_solution_primary direct
_atom_sites_solution_secondary difmap
_audit_creation_method SHELXL-97
_cell_angle_alpha 103.66(1)
_cell_angle_beta 107.51(1)
_cell_angle_gamma 94.34(1)
_cell_formula_units_Z 2
_cell_length_a 8.475(1)
_cell_length_b 11.476(1)
_cell_length_c 11.734(1)
_cell_measurement_reflns_used 5535
_cell_measurement_temperature 123(2)
_cell_measurement_theta_max 27.5
_cell_measurement_theta_min 2.5
_cell_volume 1044.2(2)
_computing_cell_refinement EVALCCD
_computing_data_collection Collect
_computing_data_reduction EVALCCD
_computing_molecular_graphics XP
_computing_publication_material 'SHELXL-97 (Sheldrick, 1997)'
_computing_structure_refinement 'SHELXL-97 (Sheldrick, 1997)'
_computing_structure_solution 'SHELXS-97 (Sheldrick, 1990)'
_diffrn_ambient_temperature 123(2)
_diffrn_measured_fraction_theta_full 0.992
_diffrn_measured_fraction_theta_max 0.992
_diffrn_measurement_device_type 'Bruker-Nonius KappaCCD'
_diffrn_measurement_method 'rotation in phi and omega, 2 deg.'
_diffrn_radiation_monochromator graphite
_diffrn_radiation_source 'fine-focus sealed tube'
_diffrn_radiation_type MoK\a
_diffrn_radiation_wavelength 0.71073
_diffrn_reflns_av_R_equivalents 0.0277
_diffrn_reflns_av_sigmaI/netI 0.0359
_diffrn_reflns_limit_h_max 10
_diffrn_reflns_limit_h_min -11
_diffrn_reflns_limit_k_max 14
_diffrn_reflns_limit_k_min -14
_diffrn_reflns_limit_l_max 15
_diffrn_reflns_limit_l_min -15
_diffrn_reflns_number 10736
_diffrn_reflns_theta_full 27.48
_diffrn_reflns_theta_max 27.48
_diffrn_reflns_theta_min 3.28
_exptl_absorpt_coefficient_mu 0.173
_exptl_absorpt_correction_type none
_exptl_crystal_colour yellow
_exptl_crystal_density_diffrn 1.391
_exptl_crystal_density_meas ?
_exptl_crystal_density_method 'not measured'
_exptl_crystal_description blocks
_exptl_crystal_F_000 456
_exptl_crystal_size_max 0.50
_exptl_crystal_size_mid 0.25
_exptl_crystal_size_min 0.25
_refine_diff_density_max 0.402
_refine_diff_density_min -0.403
_refine_diff_density_rms 0.047
_refine_ls_extinction_method none
_refine_ls_goodness_of_fit_ref 1.053
_refine_ls_hydrogen_treatment mixed
_refine_ls_matrix_type full
_refine_ls_number_parameters 283
_refine_ls_number_reflns 4749
_refine_ls_number_restraints 1
_refine_ls_restrained_S_all 1.052
_refine_ls_R_factor_all 0.0414
_refine_ls_R_factor_gt 0.0346
_refine_ls_shift/su_max 0.000
_refine_ls_shift/su_mean 0.000
_refine_ls_structure_factor_coef Fsqd
_refine_ls_weighting_details 'calc w=1/[\s^2^(Fo^2^)+(0.0441P)^2^+0.4262P] where P=(Fo^2^+2Fc^2^)/3'
_refine_ls_weighting_scheme calc
_refine_ls_wR_factor_gt 0.0917
_refine_ls_wR_factor_ref 0.0961
_reflns_number_gt 4163
_reflns_number_total 4749
_reflns_threshold_expression >2sigma(I)
_cod_data_source_file C0CC03399E.TXT
_cod_data_source_block sb162_hy_compound_9
_cod_depositor_comments
;
The following automatic conversions were performed:

'_exptl_crystal_density_meas' value 'none' was changed to '?' - the
value is perceived as not measured.

Automatic conversion script
Id: cif_fix_values 3008 2015-01-20 13:52:24Z robertas 
;
_cod_original_cell_volume 1044.23(18)
_cod_database_code 7105724

loop_
_symmetry_equiv_pos_as_xyz
'x, y, z'
'-x, -y, -z'

loop_
_atom_site_label
_atom_site_type_symbol
_atom_site_fract_x
_atom_site_fract_y
_atom_site_fract_z
_atom_site_U_iso_or_equiv
_atom_site_adp_type
_atom_site_occupancy
_atom_site_symmetry_multiplicity
_atom_site_calc_flag
_atom_site_refinement_flags
_atom_site_disorder_assembly
_atom_site_disorder_group
O1 O 0.42482(13) 0.79863(8) 0.12288(8) 0.0208(2) Uani 1 1 d . . .
C2 C 0.37140(18) 0.91377(11) 0.11348(12) 0.0200(3) Uani 1 1 d . . .
H2A H 0.4676 0.9737 0.1223 0.024 Uiso 1 1 calc R . .
H2B H 0.2851 0.9039 0.0318 0.024 Uiso 1 1 calc R . .
O3 O 0.30365(13) 0.95403(8) 0.21193(9) 0.0228(2) Uani 1 1 d . . .
C3A C 0.34210(17) 0.87707(11) 0.28660(12) 0.0175(3) Uani 1 1 d . . .
C4 C 0.31848(16) 0.88359(11) 0.39710(12) 0.0172(3) Uani 1 1 d . . .
H4 H 0.2686 0.9472 0.4335 0.021 Uiso 1 1 calc R . .
C5 C 0.37121(16) 0.79139(11) 0.45691(11) 0.0155(2) Uani 1 1 d . . .
C6 C 0.44327(16) 0.69711(11) 0.39891(12) 0.0165(2) Uani 1 1 d . . .
O6 O 0.49502(13) 0.60765(8) 0.45034(9) 0.0210(2) Uani 1 1 d D . .
H6 H 0.484(2) 0.6232(16) 0.5215(14) 0.031 Uiso 1 1 d D . .
C7 C 0.46489(17) 0.69247(11) 0.28399(12) 0.0189(3) Uani 1 1 d . . .
H7 H 0.5122 0.6290 0.2445 0.023 Uiso 1 1 calc R . .
C7A C 0.41440(16) 0.78387(11) 0.23168(12) 0.0168(3) Uani 1 1 d . . .
C8 C 0.35398(15) 0.79536(11) 0.57632(11) 0.0149(2) Uani 1 1 d . . .
N9 N 0.41667(14) 0.72026(9) 0.63857(10) 0.0165(2) Uani 1 1 d . . .
P1 P 0.42320(4) 0.72836(3) 0.78490(3) 0.01468(9) Uani 1 1 d . . .
O10 O 0.36834(12) 0.83596(8) 0.85108(8) 0.0191(2) Uani 1 1 d . . .
C11 C 0.30557(16) 0.58506(11) 0.77055(12) 0.0160(2) Uani 1 1 d . . .
C12 C 0.32457(17) 0.54839(11) 0.87880(12) 0.0186(3) Uani 1 1 d . . .
H12 H 0.4003 0.5973 0.9560 0.022 Uiso 1 1 calc R . .
C13 C 0.23276(18) 0.44041(12) 0.87355(13) 0.0232(3) Uani 1 1 d . . .
H13 H 0.2459 0.4154 0.9470 0.028 Uiso 1 1 calc R . .
C14 C 0.12188(19) 0.36921(12) 0.76072(14) 0.0258(3) Uani 1 1 d . . .
H14 H 0.0592 0.2955 0.7573 0.031 Uiso 1 1 calc R . .
C15 C 0.10213(19) 0.40510(13) 0.65313(14) 0.0260(3) Uani 1 1 d . . .
H15 H 0.0256 0.3563 0.5762 0.031 Uiso 1 1 calc R . .
C16 C 0.19460(18) 0.51285(12) 0.65782(13) 0.0217(3) Uani 1 1 d . . .
H16 H 0.1819 0.5371 0.5839 0.026 Uiso 1 1 calc R . .
C17 C 0.64105(16) 0.72165(11) 0.85717(12) 0.0176(3) Uani 1 1 d . . .
C18 C 0.71725(18) 0.63036(12) 0.80365(13) 0.0222(3) Uani 1 1 d . . .
H18 H 0.6532 0.5693 0.7303 0.027 Uiso 1 1 calc R . .
C19 C 0.88666(19) 0.62881(14) 0.85763(15) 0.0282(3) Uani 1 1 d . . .
H19 H 0.9387 0.5665 0.8215 0.034 Uiso 1 1 calc R . .
C20 C 0.98012(19) 0.71837(14) 0.96452(15) 0.0305(3) Uani 1 1 d . . .
H20 H 1.0962 0.7173 1.0012 0.037 Uiso 1 1 calc R . .
C21 C 0.90510(19) 0.80923(13) 1.01799(14) 0.0280(3) Uani 1 1 d . . .
H21 H 0.9699 0.8705 1.0909 0.034 Uiso 1 1 calc R . .
C22 C 0.73502(18) 0.81100(12) 0.96506(13) 0.0221(3) Uani 1 1 d . . .
H22 H 0.6831 0.8728 1.0022 0.027 Uiso 1 1 calc R . .
C23 C 0.25288(16) 0.88765(11) 0.62499(11) 0.0161(2) Uani 1 1 d . . .
O23 O 0.29607(13) 0.99567(8) 0.66225(9) 0.0222(2) Uani 1 1 d . . .
O24 O 0.10741(11) 0.82667(8) 0.61523(9) 0.0199(2) Uani 1 1 d . . .
C24 C -0.00083(19) 0.89378(13) 0.67270(14) 0.0272(3) Uani 1 1 d . . .
H24A H -0.0026 0.9746 0.6566 0.033 Uiso 1 1 calc R . .
H24B H 0.0396 0.9051 0.7636 0.033 Uiso 1 1 calc R . .
C25 C -0.1720(2) 0.81955(15) 0.61551(18) 0.0369(4) Uani 1 1 d . . .
H25A H -0.2500 0.8615 0.6508 0.055 Uiso 1 1 calc R . .
H25B H -0.1683 0.7401 0.6327 0.055 Uiso 1 1 calc R . .
H25C H -0.2097 0.8084 0.5255 0.055 Uiso 1 1 calc R . .

loop_
_atom_site_aniso_label
_atom_site_aniso_U_11
_atom_site_aniso_U_22
_atom_site_aniso_U_33
_atom_site_aniso_U_23
_atom_site_aniso_U_13
_atom_site_aniso_U_12
O1 0.0315(5) 0.0179(4) 0.0167(5) 0.0061(3) 0.0116(4) 0.0052(4)
C2 0.0277(7) 0.0168(6) 0.0170(6) 0.0052(5) 0.0092(5) 0.0028(5)
O3 0.0343(6) 0.0225(5) 0.0184(5) 0.0109(4) 0.0127(4) 0.0114(4)
C3A 0.0186(6) 0.0166(6) 0.0179(6) 0.0066(5) 0.0052(5) 0.0027(5)
C4 0.0178(6) 0.0171(6) 0.0182(6) 0.0050(5) 0.0073(5) 0.0050(5)
C5 0.0145(6) 0.0163(6) 0.0163(6) 0.0049(5) 0.0058(5) 0.0021(4)
C6 0.0160(6) 0.0153(6) 0.0182(6) 0.0055(5) 0.0051(5) 0.0023(4)
O6 0.0305(5) 0.0189(4) 0.0196(5) 0.0090(4) 0.0126(4) 0.0107(4)
C7 0.0225(7) 0.0166(6) 0.0192(6) 0.0034(5) 0.0098(5) 0.0050(5)
C7A 0.0180(6) 0.0167(6) 0.0148(6) 0.0026(5) 0.0059(5) -0.0006(5)
C8 0.0128(6) 0.0152(5) 0.0159(6) 0.0032(4) 0.0045(5) 0.0007(4)
N9 0.0180(5) 0.0173(5) 0.0162(5) 0.0062(4) 0.0072(4) 0.0039(4)
P1 0.01643(17) 0.01474(16) 0.01405(16) 0.00519(12) 0.00564(12) 0.00290(12)
O10 0.0233(5) 0.0171(4) 0.0183(5) 0.0049(3) 0.0083(4) 0.0048(4)
C11 0.0157(6) 0.0153(5) 0.0182(6) 0.0050(5) 0.0070(5) 0.0036(4)
C12 0.0206(7) 0.0183(6) 0.0173(6) 0.0048(5) 0.0068(5) 0.0031(5)
C13 0.0267(7) 0.0224(6) 0.0245(7) 0.0109(5) 0.0109(6) 0.0036(5)
C14 0.0259(7) 0.0182(6) 0.0337(8) 0.0070(6) 0.0114(6) -0.0004(5)
C15 0.0248(7) 0.0222(7) 0.0244(7) 0.0003(5) 0.0049(6) -0.0030(5)
C16 0.0223(7) 0.0233(6) 0.0184(6) 0.0055(5) 0.0056(5) 0.0018(5)
C17 0.0172(6) 0.0181(6) 0.0187(6) 0.0084(5) 0.0056(5) 0.0014(5)
C18 0.0207(7) 0.0230(6) 0.0216(7) 0.0055(5) 0.0056(5) 0.0036(5)
C19 0.0225(7) 0.0305(7) 0.0334(8) 0.0091(6) 0.0100(6) 0.0094(6)
C20 0.0169(7) 0.0342(8) 0.0377(9) 0.0126(7) 0.0034(6) 0.0025(6)
C21 0.0224(7) 0.0243(7) 0.0291(8) 0.0049(6) 0.0005(6) -0.0035(5)
C22 0.0233(7) 0.0190(6) 0.0234(7) 0.0068(5) 0.0062(6) 0.0026(5)
C23 0.0168(6) 0.0187(6) 0.0137(6) 0.0055(5) 0.0049(5) 0.0044(5)
O23 0.0271(5) 0.0156(4) 0.0255(5) 0.0047(4) 0.0114(4) 0.0031(4)
O24 0.0149(5) 0.0196(4) 0.0237(5) 0.0001(4) 0.0085(4) 0.0029(3)
C24 0.0221(7) 0.0286(7) 0.0305(8) -0.0001(6) 0.0132(6) 0.0089(6)
C25 0.0263(8) 0.0293(8) 0.0601(11) 0.0054(7) 0.0262(8) 0.0046(6)

loop_
_atom_type_symbol
_atom_type_description
_atom_type_scat_dispersion_real
_atom_type_scat_dispersion_imag
_atom_type_scat_source
C C 0.0033 0.0016 'International Tables Vol C Tables 4.2.6.8 and 6.1.1.4'
H H 0.0000 0.0000 'International Tables Vol C Tables 4.2.6.8 and 6.1.1.4'
N N 0.0061 0.0033 'International Tables Vol C Tables 4.2.6.8 and 6.1.1.4'
O O 0.0106 0.0060 'International Tables Vol C Tables 4.2.6.8 and 6.1.1.4'
P P 0.1023 0.0942 'International Tables Vol C Tables 4.2.6.8 and 6.1.1.4'

loop_
_geom_angle_atom_site_label_1
_geom_angle_atom_site_label_2
_geom_angle_atom_site_label_3
_geom_angle
_geom_angle_site_symmetry_1
_geom_angle_site_symmetry_3
_geom_angle_publ_flag
C7A O1 C2 106.41(10) . . ?
O3 C2 O1 106.95(9) . . ?
O3 C2 H2A 110.3 . . ?
O1 C2 H2A 110.3 . . ?
O3 C2 H2B 110.3 . . ?
O1 C2 H2B 110.3 . . ?
H2A C2 H2B 108.6 . . ?
C3A O3 C2 106.19(10) . . ?
C4 C3A O3 128.86(12) . . ?
C4 C3A C7A 121.80(12) . . ?
O3 C3A C7A 109.35(11) . . ?
C3A C4 C5 117.72(12) . . ?
C3A C4 H4 121.1 . . ?
C5 C4 H4 121.1 . . ?
C6 C5 C4 119.48(11) . . ?
C6 C5 C8 120.19(11) . . ?
C4 C5 C8 120.33(11) . . ?
O6 C6 C7 116.31(11) . . ?
O6 C6 C5 122.29(11) . . ?
C7 C6 C5 121.40(11) . . ?
C6 O6 H6 108.0(12) . . ?
C7A C7 C6 116.71(12) . . ?
C7A C7 H7 121.6 . . ?
C6 C7 H7 121.6 . . ?
O1 C7A C7 126.96(12) . . ?
O1 C7A C3A 110.15(11) . . ?
C7 C7A C3A 122.89(12) . . ?
N9 C8 C5 121.52(11) . . ?
N9 C8 C23 120.89(11) . . ?
C5 C8 C23 117.55(11) . . ?
C8 N9 P1 124.87(9) . . ?
O10 P1 N9 116.98(5) . . ?
O10 P1 C17 112.38(6) . . ?
N9 P1 C17 101.10(6) . . ?
O10 P1 C11 114.39(6) . . ?
N9 P1 C11 103.46(6) . . ?
C17 P1 C11 107.18(6) . . ?
C16 C11 C12 119.62(12) . . ?
C16 C11 P1 122.64(10) . . ?
C12 C11 P1 117.71(10) . . ?
C13 C12 C11 120.06(12) . . ?
C13 C12 H12 120.0 . . ?
C11 C12 H12 120.0 . . ?
C14 C13 C12 119.90(12) . . ?
C14 C13 H13 120.1 . . ?
C12 C13 H13 120.1 . . ?
C15 C14 C13 120.37(12) . . ?
C15 C14 H14 119.8 . . ?
C13 C14 H14 119.8 . . ?
C14 C15 C16 119.94(13) . . ?
C14 C15 H15 120.0 . . ?
C16 C15 H15 120.0 . . ?
C11 C16 C15 120.12(12) . . ?
C11 C16 H16 119.9 . . ?
C15 C16 H16 119.9 . . ?
C18 C17 C22 119.99(13) . . ?
C18 C17 P1 120.46(10) . . ?
C22 C17 P1 119.52(10) . . ?
C19 C18 C17 119.92(13) . . ?
C19 C18 H18 120.0 . . ?
C17 C18 H18 120.0 . . ?
C18 C19 C20 119.95(14) . . ?
C18 C19 H19 120.0 . . ?
C20 C19 H19 120.0 . . ?
C21 C20 C19 120.36(14) . . ?
C21 C20 H20 119.8 . . ?
C19 C20 H20 119.8 . . ?
C20 C21 C22 120.10(14) . . ?
C20 C21 H21 120.0 . . ?
C22 C21 H21 120.0 . . ?
C21 C22 C17 119.68(13) . . ?
C21 C22 H22 120.2 . . ?
C17 C22 H22 120.2 . . ?
O23 C23 O24 126.65(12) . . ?
O23 C23 C8 125.88(12) . . ?
O24 C23 C8 107.45(10) . . ?
C23 O24 C24 117.30(10) . . ?
O24 C24 C25 106.37(12) . . ?
O24 C24 H24A 110.5 . . ?
C25 C24 H24A 110.5 . . ?
O24 C24 H24B 110.5 . . ?
C25 C24 H24B 110.5 . . ?
H24A C24 H24B 108.6 . . ?
C24 C25 H25A 109.5 . . ?
C24 C25 H25B 109.5 . . ?
H25A C25 H25B 109.5 . . ?
C24 C25 H25C 109.5 . . ?
H25A C25 H25C 109.5 . . ?
H25B C25 H25C 109.5 . . ?

loop_
_geom_bond_atom_site_label_1
_geom_bond_atom_site_label_2
_geom_bond_distance
_geom_bond_site_symmetry_2
_geom_bond_publ_flag
O1 C7A 1.3542(15) . ?
O1 C2 1.4466(15) . ?
C2 O3 1.4369(16) . ?
C2 H2A 0.9900 . ?
C2 H2B 0.9900 . ?
O3 C3A 1.3751(15) . ?
C3A C4 1.3563(18) . ?
C3A C7A 1.3950(18) . ?
C4 C5 1.4302(17) . ?
C4 H4 0.9500 . ?
C5 C6 1.4175(18) . ?
C5 C8 1.4425(17) . ?
C6 O6 1.3461(15) . ?
C6 C7 1.4039(18) . ?
O6 H6 0.846(14) . ?
C7 C7A 1.3689(18) . ?
C7 H7 0.9500 . ?
C8 N9 1.3006(16) . ?
C8 C23 1.5258(17) . ?
N9 P1 1.6812(11) . ?
P1 O10 1.4816(10) . ?
P1 C17 1.8011(14) . ?
P1 C11 1.8019(13) . ?
C11 C16 1.3916(19) . ?
C11 C12 1.3987(17) . ?
C12 C13 1.3906(18) . ?
C12 H12 0.9500 . ?
C13 C14 1.388(2) . ?
C13 H13 0.9500 . ?
C14 C15 1.386(2) . ?
C14 H14 0.9500 . ?
C15 C16 1.3933(19) . ?
C15 H15 0.9500 . ?
C16 H16 0.9500 . ?
C17 C18 1.3945(19) . ?
C17 C22 1.3946(19) . ?
C18 C19 1.387(2) . ?
C18 H18 0.9500 . ?
C19 C20 1.388(2) . ?
C19 H19 0.9500 . ?
C20 C21 1.384(2) . ?
C20 H20 0.9500 . ?
C21 C22 1.391(2) . ?
C21 H21 0.9500 . ?
C22 H22 0.9500 . ?
C23 O23 1.2005(16) . ?
C23 O24 1.3302(16) . ?
O24 C24 1.4572(16) . ?
C24 C25 1.496(2) . ?
C24 H24A 0.9900 . ?
C24 H24B 0.9900 . ?
C25 H25A 0.9800 . ?
C25 H25B 0.9800 . ?
C25 H25C 0.9800 . ?

loop_
_geom_hbond_atom_site_label_D
_geom_hbond_atom_site_label_H
_geom_hbond_atom_site_label_A
_geom_hbond_distance_DH
_geom_hbond_distance_HA
_geom_hbond_distance_DA
_geom_hbond_angle_DHA
_geom_hbond_site_symmetry_A
O6 H6 N9 0.846(14) 1.818(16) 2.5794(14) 149.0(17) .
C2 H2A O10 0.99 2.40 3.3484(16) 160.4 2_676
C2 H2B O10 0.99 2.41 2.9880(16) 116.7 1_554
C15 H15 O24 0.95 2.57 3.4797(18) 159.9 2_566
C18 H18 O6 0.95 2.48 3.4300(18) 173.2 2_666
C25 H25A O3 0.98 2.50 3.3779(19) 148.8 2_576
C4 H4 O23 0.95 2.54 3.1421(16) 121.2 .
C16 H16 N9 0.95 2.60 3.0151(17) 106.9 .

loop_
_geom_torsion_atom_site_label_1
_geom_torsion_atom_site_label_2
_geom_torsion_atom_site_label_3
_geom_torsion_atom_site_label_4
_geom_torsion
_geom_torsion_site_symmetry_1
_geom_torsion_site_symmetry_2
_geom_torsion_site_symmetry_3
_geom_torsion_site_symmetry_4
_geom_torsion_publ_flag
C7A O1 C2 O3 -9.44(13) . . . . ?
O1 C2 O3 C3A 9.58(13) . . . . ?
C2 O3 C3A C4 173.63(13) . . . . ?
C2 O3 C3A C7A -6.25(14) . . . . ?
O3 C3A C4 C5 -179.56(12) . . . . ?
C7A C3A C4 C5 0.31(19) . . . . ?
C3A C4 C5 C6 -0.76(18) . . . . ?
C3A C4 C5 C8 178.17(12) . . . . ?
C4 C5 C6 O6 -179.86(12) . . . . ?
C8 C5 C6 O6 1.21(19) . . . . ?
C4 C5 C6 C7 0.32(19) . . . . ?
C8 C5 C6 C7 -178.61(12) . . . . ?
O6 C6 C7 C7A -179.26(12) . . . . ?
C5 C6 C7 C7A 0.57(19) . . . . ?
C2 O1 C7A C7 -174.48(13) . . . . ?
C2 O1 C7A C3A 5.74(14) . . . . ?
C6 C7 C7A O1 179.20(12) . . . . ?
C6 C7 C7A C3A -1.05(19) . . . . ?
C4 C3A C7A O1 -179.59(12) . . . . ?
O3 C3A C7A O1 0.31(15) . . . . ?
C4 C3A C7A C7 0.6(2) . . . . ?
O3 C3A C7A C7 -179.48(12) . . . . ?
C6 C5 C8 N9 6.23(18) . . . . ?
C4 C5 C8 N9 -172.69(12) . . . . ?
C6 C5 C8 C23 -171.26(11) . . . . ?
C4 C5 C8 C23 9.82(17) . . . . ?
C5 C8 N9 P1 172.31(9) . . . . ?
C23 C8 N9 P1 -10.28(17) . . . . ?
C8 N9 P1 O10 -6.24(13) . . . . ?
C8 N9 P1 C17 -128.61(11) . . . . ?
C8 N9 P1 C11 120.51(11) . . . . ?
O10 P1 C11 C16 109.30(12) . . . . ?
N9 P1 C11 C16 -19.07(13) . . . . ?
C17 P1 C11 C16 -125.40(12) . . . . ?
O10 P1 C11 C12 -68.71(12) . . . . ?
N9 P1 C11 C12 162.92(10) . . . . ?
C17 P1 C11 C12 56.59(12) . . . . ?
C16 C11 C12 C13 -0.1(2) . . . . ?
P1 C11 C12 C13 177.99(10) . . . . ?
C11 C12 C13 C14 -0.2(2) . . . . ?
C12 C13 C14 C15 0.0(2) . . . . ?
C13 C14 C15 C16 0.4(2) . . . . ?
C12 C11 C16 C15 0.5(2) . . . . ?
P1 C11 C16 C15 -177.51(11) . . . . ?
C14 C15 C16 C11 -0.6(2) . . . . ?
O10 P1 C17 C18 -176.31(10) . . . . ?
N9 P1 C17 C18 -50.80(11) . . . . ?
C11 P1 C17 C18 57.19(12) . . . . ?
O10 P1 C17 C22 1.49(12) . . . . ?
N9 P1 C17 C22 127.00(10) . . . . ?
C11 P1 C17 C22 -125.01(10) . . . . ?
C22 C17 C18 C19 -0.2(2) . . . . ?
P1 C17 C18 C19 177.57(11) . . . . ?
C17 C18 C19 C20 -0.2(2) . . . . ?
C18 C19 C20 C21 0.2(2) . . . . ?
C19 C20 C21 C22 0.3(2) . . . . ?
C20 C21 C22 C17 -0.7(2) . . . . ?
C18 C17 C22 C21 0.71(19) . . . . ?
P1 C17 C22 C21 -177.10(10) . . . . ?
N9 C8 C23 O23 110.83(15) . . . . ?
C5 C8 C23 O23 -71.67(17) . . . . ?
N9 C8 C23 O24 -70.83(14) . . . . ?
C5 C8 C23 O24 106.67(12) . . . . ?
O23 C23 O24 C24 -10.32(19) . . . . ?
C8 C23 O24 C24 171.36(11) . . . . ?
C23 O24 C24 C25 162.18(12) . . . . ?

loop_
_cod_related_entry_id
_cod_related_entry_database
_cod_related_entry_code
1 ChemSpider 30653232
